data_7042377
loop_
_publ_author_name
'Liu, Xiao-Jing'
'Wang, Xi'
'Xu, Jia-Li'
'Tian, Dan'
'Chen, Rong-Ying'
'Xu, Jian'
'Bu, Xian-He'

_publ_section_title
;
 Selective gas adsorption and fluorescence sensing response of a Zn(ii)
 metal-organic framework constructed by a mixed-ligand strategy.
;
_journal_issue 15
_journal_name_full 'Dalton transactions (Cambridge, England : 2003)'
_journal_page_first 4893
_journal_page_last 4897
_journal_paper_doi 10.1039/c7dt00330g
_journal_volume 46
_journal_year 2017
_chemical_formula_sum 'C15 H16 N6 O4 Zn'
_chemical_formula_weight 409.73
_space_group_crystal_system monoclinic
_space_group_IT_number 14
_space_group_name_Hall '-P 2ybc'
_space_group_name_H-M_alt 'P 1 21/c 1'
_symmetry_space_group_name_Hall '-P 2ybc'
_symmetry_space_group_name_H-M 'P 1 21/c 1'
_atom_sites_solution_hydrogens geom
_audit_creation_method SHELXL-2016/6
_audit_update_record
;
2017-02-15 deposited with the CCDC.
2017-03-08 downloaded from the CCDC.
;
_cell_angle_alpha 90
_cell_angle_beta 92.13(3)
_cell_angle_gamma 90
_cell_formula_units_Z 4
_cell_length_a 10.370(2)
_cell_length_b 10.025(2)
_cell_length_c 19.575(4)
_cell_measurement_reflns_used 13505
_cell_measurement_temperature 293(2)
_cell_measurement_theta_max 27.8
_cell_measurement_theta_min 3.0
_cell_volume 2033.6(7)
_computing_cell_refinement CrystalClear
_computing_data_collection 'CrystalClear (Rigaku/MSC Inc., 2005)'
_computing_data_reduction CrystalClear
_computing_molecular_graphics Diamond
_computing_publication_material 'Bruker SHELXTL'
_computing_structure_refinement 'SHELXL-2016/6 (Sheldrick, 2016)'
_computing_structure_solution 'SHELXS97 (Sheldrick, 1997)'
_diffrn_ambient_temperature 293(2)
_diffrn_measured_fraction_theta_full 0.998
_diffrn_measured_fraction_theta_max 0.997
_diffrn_measurement_device_type SCX-MINI
_diffrn_measurement_method 'not measured'
_diffrn_radiation_type MoK\a
_diffrn_radiation_wavelength 0.71073
_diffrn_reflns_av_R_equivalents 0.2140
_diffrn_reflns_av_unetI/netI 0.2227
_diffrn_reflns_Laue_measured_fraction_full 0.998
_diffrn_reflns_Laue_measured_fraction_max 0.997
_diffrn_reflns_limit_h_max 13
_diffrn_reflns_limit_h_min -13
_diffrn_reflns_limit_k_max 12
_diffrn_reflns_limit_k_min -13
_diffrn_reflns_limit_l_max 25
_diffrn_reflns_limit_l_min -25
_diffrn_reflns_number 19300
_diffrn_reflns_point_group_measured_fraction_full 0.998
_diffrn_reflns_point_group_measured_fraction_max 0.997
_diffrn_reflns_theta_full 25.242
_diffrn_reflns_theta_max 27.480
_diffrn_reflns_theta_min 3.038
_exptl_absorpt_coefficient_mu 1.237
_exptl_crystal_colour Colorless
_exptl_crystal_density_diffrn 1.338
_exptl_crystal_description Prism
_exptl_crystal_F_000 840
_exptl_crystal_size_max 0.25
_exptl_crystal_size_mid 0.21
_exptl_crystal_size_min 0.19
_refine_diff_density_max 0.744
_refine_diff_density_min -0.663
_refine_diff_density_rms 0.128
_refine_ls_extinction_method none
_refine_ls_goodness_of_fit_ref 1.013
_refine_ls_hydrogen_treatment constr
_refine_ls_matrix_type full
_refine_ls_number_parameters 237
_refine_ls_number_reflns 4650
_refine_ls_number_restraints 18
_refine_ls_restrained_S_all 1.014
_refine_ls_R_factor_all 0.2200
_refine_ls_R_factor_gt 0.1057
_refine_ls_shift/su_max 0.040
_refine_ls_shift/su_mean 0.006
_refine_ls_structure_factor_coef Fsqd
_refine_ls_weighting_details 'w=1/[\s^2^(Fo^2^)+(0.1074P)^2^] where P=(Fo^2^+2Fc^2^)/3'
_refine_ls_weighting_scheme calc
_refine_ls_wR_factor_gt 0.2095
_refine_ls_wR_factor_ref 0.2574
_reflns_Friedel_coverage 0.000
_reflns_number_gt 2199
_reflns_number_total 4650
_reflns_threshold_expression 'I > 2\s(I)'
_cod_data_source_file c7dt00330g2.cif
_cod_data_source_block 1_sq
_cod_depositor_comments 'Adding full bibliography for 7042377.cif.'
_cod_database_code 7042377
_shelx_shelxl_version_number 2016/6
_shelx_space_group_comment
;
The symmetry employed for this shelxl refinement is uniquely defined
by the following loop, which should always be used as a source of
symmetry information in preference to the above space-group names.
They are only intended as comments.
;
_platon_squeeze_void_probe_radius 1.20

loop_
_space_group_symop_operation_xyz
'x, y, z'
'-x, y+1/2, -z+1/2'
'-x, -y, -z'
'x, -y-1/2, z-1/2'

loop_
_atom_site_label
_atom_site_type_symbol
_atom_site_fract_x
_atom_site_fract_y
_atom_site_fract_z
_atom_site_U_iso_or_equiv
_atom_site_adp_type
_atom_site_occupancy
_atom_site_site_symmetry_order
_atom_site_calc_flag
_atom_site_refinement_flags_posn
_atom_site_refinement_flags_adp
Zn1 Zn 0.99133(9) 0.74199(9) 0.34104(5) 0.0250(3) Uani 1 1 d . .
O1 O 0.9340(6) 0.6358(7) 0.4463(4) 0.056(2) Uani 1 1 d . .
O2 O 0.8034(6) 0.6816(7) 0.3602(4) 0.0489(18) Uani 1 1 d . .
O3 O 1.0469(5) 0.9370(6) 0.4348(3) 0.0377(16) Uani 1 1 d . .
O4 O 1.1649(5) 0.7933(6) 0.3791(3) 0.0334(15) Uani 1 1 d . .
N3 N 1.1682(6) 0.5517(7) 0.2712(4) 0.0333(18) Uani 1 1 d . U
N1 N 1.0397(6) 0.5817(7) 0.2827(4) 0.0293(17) Uani 1 1 d . .
N5 N 0.8413(7) 0.4814(7) 0.2516(4) 0.044(2) Uani 1 1 d . .
H5A H 0.798245 0.543582 0.270595 0.052 Uiso 1 1 calc R U
H5B H 0.801470 0.416214 0.231509 0.052 Uiso 1 1 calc R U
N2 N 0.9516(6) 0.8997(7) 0.2783(4) 0.0325(18) Uani 1 1 d . .
N4 N 1.1710(7) 0.4451(7) 0.2339(4) 0.039(2) Uani 1 1 d . .
C6 C 0.4844(8) 0.5382(8) 0.4711(4) 0.032(2) Uani 1 1 d . .
C7 C 1.5058(8) 0.9643(8) 0.4684(4) 0.030(2) Uani 1 1 d . .
C19 C 0.7144(8) 0.5701(8) 0.4563(4) 0.027(2) Uani 1 1 d . .
C23 C 0.5882(8) 0.5908(8) 0.4329(4) 0.032(2) Uani 1 1 d . .
H23 H 0.571042 0.638253 0.392726 0.038 Uiso 1 1 calc R U
C25 C 1.2748(8) 0.9387(8) 0.4595(5) 0.032(2) Uani 1 1 d . .
C27 C 1.6316(8) 0.9444(9) 0.4434(4) 0.032(2) Uani 1 1 d . .
H27 H 1.641262 0.901662 0.401767 0.038 Uiso 1 1 calc R U
C29 C 1.3926(7) 0.9160(8) 0.4348(4) 0.029(2) Uani 1 1 d . .
H29 H 1.399319 0.867432 0.394593 0.035 Uiso 1 1 calc R U
C34 C 0.9725(7) 0.4860(8) 0.2532(4) 0.0215(19) Uani 1 1 d . U
C36 C 1.2625(8) 1.0128(8) 0.5202(4) 0.030(2) Uani 1 1 d . .
H36 H 1.180823 1.032573 0.535382 0.036 Uiso 1 1 calc R U
C39 C 0.3557(8) 0.5588(9) 0.4487(5) 0.043(3) Uani 1 1 d . .
H39 H 0.337410 0.608405 0.409361 0.051 Uiso 1 1 calc R U
C47 C 0.8230(9) 0.6337(9) 0.4194(5) 0.035(2) Uani 1 1 d . U
C54 C 1.1550(8) 0.8886(9) 0.4219(4) 0.029(2) Uani 1 1 d . .
C60 C 0.7442(8) 0.4947(9) 0.5150(5) 0.035(2) Uani 1 1 d . .
H60 H 0.829659 0.480832 0.529364 0.041 Uiso 1 1 calc R U
N6 N 0.0287(8) 0.2163(7) 0.4313(4) 0.050(2) Uani 1 1 d . .
H6A H 0.028655 0.130082 0.442163 0.060 Uiso 1 1 calc R U
H6B H 0.041040 0.262427 0.469880 0.060 Uiso 1 1 calc R U
C92 C 0.1382(13) 0.2430(11) 0.3859(6) 0.081(4) Uani 1 1 d . .
H92A H 0.128269 0.189832 0.345264 0.122 Uiso 1 1 calc R U
H92B H 0.218101 0.220664 0.409505 0.122 Uiso 1 1 calc R U
H92C H 0.138722 0.335773 0.373699 0.122 Uiso 1 1 calc R U
C93 C -0.1001(12) 0.2521(11) 0.3999(7) 0.080(4) Uani 1 1 d . .
H93A H -0.099540 0.343812 0.385830 0.120 Uiso 1 1 calc R U
H93B H -0.165386 0.239150 0.432757 0.120 Uiso 1 1 calc R U
H93C H -0.118164 0.196259 0.360843 0.120 Uiso 1 1 calc R U

loop_
_atom_site_aniso_label
_atom_site_aniso_U_11
_atom_site_aniso_U_22
_atom_site_aniso_U_33
_atom_site_aniso_U_23
_atom_site_aniso_U_13
_atom_site_aniso_U_12
Zn1 0.0227(5) 0.0236(5) 0.0286(5) -0.0006(5) 0.0012(4) -0.0036(5)
O1 0.038(4) 0.057(5) 0.073(5) -0.017(4) 0.018(4) -0.025(4)
O2 0.044(4) 0.047(4) 0.058(5) 0.006(4) 0.022(4) 0.003(3)
O3 0.026(3) 0.051(4) 0.036(4) -0.021(3) 0.000(3) 0.000(3)
O4 0.019(3) 0.037(4) 0.044(4) -0.004(3) -0.004(3) -0.001(3)
N3 0.014(3) 0.050(5) 0.036(4) -0.017(4) 0.004(3) -0.008(3)
N1 0.021(4) 0.029(4) 0.038(5) -0.007(4) 0.003(3) 0.002(3)
N5 0.025(4) 0.057(5) 0.049(5) -0.041(4) 0.000(4) -0.012(4)
N2 0.023(4) 0.038(4) 0.037(5) 0.004(4) 0.005(3) -0.002(4)
N4 0.024(4) 0.046(5) 0.047(5) -0.032(4) -0.005(4) 0.004(4)
C6 0.034(6) 0.023(5) 0.038(6) 0.014(4) 0.006(5) -0.012(4)
C7 0.012(4) 0.036(5) 0.042(6) 0.005(4) 0.011(4) -0.005(4)
C19 0.029(5) 0.023(4) 0.028(5) 0.005(4) 0.006(4) -0.009(4)
C23 0.028(5) 0.027(5) 0.039(6) -0.003(4) -0.005(4) 0.007(4)
C25 0.029(5) 0.029(5) 0.037(6) -0.005(4) -0.015(4) -0.001(4)
C27 0.022(5) 0.043(6) 0.031(5) -0.017(4) -0.002(4) -0.008(4)
C29 0.018(5) 0.030(5) 0.038(5) -0.017(4) 0.001(4) 0.000(4)
C34 0.021(4) 0.026(4) 0.018(4) 0.007(4) 0.010(4) 0.004(4)
C36 0.025(5) 0.040(5) 0.024(5) -0.017(4) -0.010(4) 0.006(4)
C39 0.030(6) 0.046(6) 0.053(7) 0.007(5) 0.007(5) -0.012(5)
C47 0.039(5) 0.025(4) 0.044(5) -0.020(4) 0.020(4) -0.003(4)
C54 0.036(6) 0.030(5) 0.022(5) -0.005(4) 0.009(4) 0.002(4)
C60 0.030(5) 0.038(5) 0.035(6) 0.000(5) -0.001(4) -0.004(4)
N6 0.084(7) 0.033(5) 0.033(5) -0.009(4) 0.006(5) -0.004(4)
C92 0.104(11) 0.077(9) 0.064(8) 0.019(7) 0.025(8) -0.020(8)
C93 0.084(10) 0.070(8) 0.085(10) 0.019(8) -0.004(8) 0.035(8)

loop_
_atom_type_symbol
_atom_type_description
_atom_type_scat_dispersion_real
_atom_type_scat_dispersion_imag
_atom_type_scat_source
C C 0.0033 0.0016 'International Tables Vol C Tables 4.2.6.8 and 6.1.1.4'
H H 0.0000 0.0000 'International Tables Vol C Tables 4.2.6.8 and 6.1.1.4'
N N 0.0061 0.0033 'International Tables Vol C Tables 4.2.6.8 and 6.1.1.4'
O O 0.0106 0.0060 'International Tables Vol C Tables 4.2.6.8 and 6.1.1.4'
Zn Zn 0.2839 1.4301 'International Tables Vol C Tables 4.2.6.8 and 6.1.1.4'

loop_
_geom_angle_atom_site_label_1
_geom_angle_atom_site_label_2
_geom_angle_atom_site_label_3
_geom_angle
_geom_angle_site_symmetry_1
_geom_angle_site_symmetry_3
O4 Zn1 N2 100.7(3) . .
O4 Zn1 N1 100.1(3) . .
N2 Zn1 N1 108.8(3) . .
O4 Zn1 O2 147.7(3) . .
N2 Zn1 O2 99.4(3) . .
N1 Zn1 O2 97.0(3) . .
O4 Zn1 O1 92.4(2) . .
N2 Zn1 O1 143.8(3) . .
N1 Zn1 O1 101.7(3) . .
O2 Zn1 O1 57.2(2) . .
O4 Zn1 C47 120.3(3) . .
N2 Zn1 C47 123.7(3) . .
N1 Zn1 C47 100.7(3) . .
O2 Zn1 C47 28.7(3) . .
O1 Zn1 C47 28.5(2) . .
C47 O1 Zn1 84.2(6) . .
C47 O2 Zn1 98.9(6) . .
C54 O4 Zn1 110.2(5) . .
N4 N3 N1 108.1(6) . .
C34 N1 N3 105.5(6) . .
C34 N1 Zn1 133.3(5) . .
N3 N1 Zn1 121.1(5) . .
C34 N5 H5A 120.0 . .
C34 N5 H5B 120.0 . .
H5A N5 H5B 120.0 . .
C34 N2 N4 105.3(6) 2_755 2_755
C34 N2 Zn1 132.2(6) 2_755 .
N4 N2 Zn1 122.2(5) 2_755 .
N3 N4 N2 109.6(7) . 2_745
C6 C6 C39 121.6(10) 3_666 .
C6 C6 C23 118.0(10) 3_666 .
C39 C6 C23 120.4(8) . .
C29 C7 C27 123.3(8) . .
C29 C7 C7 118.6(9) . 3_876
C27 C7 C7 118.2(10) . 3_876
C23 C19 C60 122.0(8) . .
C23 C19 C47 119.5(8) . .
C60 C19 C47 118.5(8) . .
C19 C23 C6 119.3(8) . .
C19 C23 H23 120.3 . .
C6 C23 H23 120.3 . .
C29 C25 C36 120.1(8) . .
C29 C25 C54 120.6(8) . .
C36 C25 C54 119.3(8) . .
C36 C27 C7 120.6(8) 3_876 .
C36 C27 H27 119.7 3_876 .
C7 C27 H27 119.7 . .
C25 C29 C7 121.5(8) . .
C25 C29 H29 119.2 . .
C7 C29 H29 119.2 . .
N1 C34 N2 111.4(7) . 2_745
N1 C34 N5 123.5(7) . .
N2 C34 N5 124.9(7) 2_745 .
C27 C36 C25 120.8(8) 3_876 .
C27 C36 H36 119.6 3_876 .
C25 C36 H36 119.6 . .
C60 C39 C6 120.2(9) 3_666 .
C60 C39 H39 119.9 3_666 .
C6 C39 H39 119.9 . .
O1 C47 O2 119.7(9) . .
O1 C47 C19 120.0(9) . .
O2 C47 C19 120.3(9) . .
O1 C47 Zn1 67.3(5) . .
O2 C47 Zn1 52.4(4) . .
C19 C47 Zn1 172.5(7) . .
O3 C54 O4 121.0(8) . .
O3 C54 C25 119.9(8) . .
O4 C54 C25 119.0(8) . .
C19 C60 C39 118.9(8) . 3_666
C19 C60 H60 120.6 . .
C39 C60 H60 120.6 3_666 .
C93 N6 C92 113.6(9) . .
C93 N6 H6A 108.9 . .
C92 N6 H6A 108.9 . .
C93 N6 H6B 108.9 . .
C92 N6 H6B 108.9 . .
H6A N6 H6B 107.7 . .
N6 C92 H92A 109.5 . .
N6 C92 H92B 109.5 . .
H92A C92 H92B 109.5 . .
N6 C92 H92C 109.5 . .
H92A C92 H92C 109.5 . .
H92B C92 H92C 109.5 . .
N6 C93 H93A 109.5 . .
N6 C93 H93B 109.5 . .
H93A C93 H93B 109.5 . .
N6 C93 H93C 109.5 . .
H93A C93 H93C 109.5 . .
H93B C93 H93C 109.5 . .

loop_
_geom_bond_atom_site_label_1
_geom_bond_atom_site_label_2
_geom_bond_distance
_geom_bond_site_symmetry_2
Zn1 O4 1.990(6) .
Zn1 N2 2.034(7) .
Zn1 N1 2.045(7) .
Zn1 O2 2.088(6) .
Zn1 O1 2.414(7) .
Zn1 C47 2.603(9) .
O1 C47 1.249(11) .
O2 C47 1.264(11) .
O3 C54 1.257(9) .
O4 C54 1.277(9) .
N3 N4 1.295(9) .
N3 N1 1.393(9) .
N1 C34 1.307(9) .
N5 C34 1.360(9) .
N5 H5A 0.8600 .
N5 H5B 0.8600 .
N2 C34 1.337(9) 2_755
N2 N4 1.362(9) 2_755
C6 C6 1.394(16) 3_666
C6 C39 1.405(12) .
C6 C23 1.434(11) .
C7 C29 1.410(11) .
C7 C27 1.425(11) .
C7 C7 1.437(16) 3_876
C19 C23 1.386(11) .
C19 C60 1.400(11) .
C19 C47 1.503(11) .
C23 H23 0.9300 .
C25 C29 1.351(11) .
C25 C36 1.410(11) .
C25 C54 1.507(11) .
C27 C36 1.356(10) 3_876
C27 H27 0.9300 .
C29 H29 0.9300 .
C36 H36 0.9300 .
C39 C60 1.386(11) 3_666
C39 H39 0.9300 .
C60 H60 0.9300 .
N6 C93 1.493(13) .
N6 C92 1.493(13) .
N6 H6A 0.8900 .
N6 H6B 0.8900 .
C92 H92A 0.9600 .
C92 H92B 0.9600 .
C92 H92C 0.9600 .
C93 H93A 0.9600 .
C93 H93B 0.9600 .
C93 H93C 0.9600 .

loop_
_geom_torsion_atom_site_label_1
_geom_torsion_atom_site_label_2
_geom_torsion_atom_site_label_3
_geom_torsion_atom_site_label_4
_geom_torsion
_geom_torsion_site_symmetry_1
_geom_torsion_site_symmetry_4
N4 N3 N1 C34 2.5(9) . .
N4 N3 N1 Zn1 179.0(5) . .
N1 N3 N4 N2 -1.9(9) . 2_745
C60 C19 C23 C6 2.5(13) . .
C47 C19 C23 C6 -175.4(7) . .
C6 C6 C23 C19 -3.3(15) 3_666 .
C39 C6 C23 C19 179.5(8) . .
C29 C7 C27 C36 -176.6(8) . 3_876
C7 C7 C27 C36 2.6(15) 3_876 3_876
C36 C25 C29 C7 0.4(13) . .
C54 C25 C29 C7 178.7(8) . .
C27 C7 C29 C25 -179.0(8) . .
C7 C7 C29 C25 1.9(15) 3_876 .
N3 N1 C34 N2 -2.2(9) . 2_745
Zn1 N1 C34 N2 -178.0(6) . 2_745
N3 N1 C34 N5 -178.2(7) . .
Zn1 N1 C34 N5 6.0(13) . .
C29 C25 C36 C27 -3.9(14) . 3_876
C54 C25 C36 C27 177.8(8) . 3_876
C6 C6 C39 C60 1.5(17) 3_666 3_666
C23 C6 C39 C60 178.6(8) . 3_666
Zn1 O1 C47 O2 -0.2(8) . .
Zn1 O1 C47 C19 177.7(7) . .
Zn1 O2 C47 O1 0.2(9) . .
Zn1 O2 C47 C19 -177.7(6) . .
C23 C19 C47 O1 167.3(8) . .
C60 C19 C47 O1 -10.7(12) . .
C23 C19 C47 O2 -14.8(12) . .
C60 C19 C47 O2 167.2(8) . .
Zn1 O4 C54 O3 -0.1(10) . .
Zn1 O4 C54 C25 177.0(6) . .
C29 C25 C54 O3 -162.1(8) . .
C36 C25 C54 O3 16.2(13) . .
C29 C25 C54 O4 20.8(13) . .
C36 C25 C54 O4 -160.9(8) . .
C23 C19 C60 C39 -1.1(13) . 3_666
C47 C19 C60 C39 176.8(8) . 3_666

loop_
_platon_squeeze_void_nr
_platon_squeeze_void_average_x
_platon_squeeze_void_average_y
_platon_squeeze_void_average_z
_platon_squeeze_void_volume
_platon_squeeze_void_count_electrons
_platon_squeeze_void_content
1 0.500 -0.010 0.250 237 83 ' '
2 0.500 -0.015 0.750 237 83 ' '
